data_7213075
loop_
_publ_author_name
'Heuz\'e, Karine'
'Fourmigu\'e, Marc'
'Batail, Patrick'

_publ_section_title
;
 The crystal chemistry of amide&#x2010;functionalized
 ethylenedithiotetrathiafulvalenes: EDT&#x2010;TTF&#x2010;CONRR&#x2032;
 (R, R&#x2032; = H, Me)
;
_journal_issue 10
_journal_name_full 'Journal of Materials Chemistry'
_journal_page_first 2373
_journal_paper_doi 10.1039/a902852h
_journal_volume 9
_journal_year 1999
_chemical_formula_sum 'C11 H11 N O S6'
_chemical_formula_weight 365.57
_chemical_name_common EDT-TTF-CONMe2
_chemical_name_systematic
; 
3-dimethylamido-3',4'-ethylenedithiotetrathiafulvalene 
;
_space_group_IT_number 19
_symmetry_cell_setting orthorhombic
_symmetry_space_group_name_Hall 'P 2ac 2ab'
_symmetry_space_group_name_H-M 'P 21 21 21'
_atom_sites_solution_hydrogens geom
_atom_sites_solution_primary direct
_atom_sites_solution_secondary difmap
_audit_creation_method SHELXL
_cell_angle_alpha 90.00
_cell_angle_beta 90.00
_cell_angle_gamma 90.00
_cell_formula_units_Z 4
_cell_length_a 6.2990(13)
_cell_length_b 7.886(2)
_cell_length_c 29.631(6)
_cell_measurement_reflns_used 25
_cell_measurement_temperature 293(2)
_cell_measurement_theta_max 14.5
_cell_measurement_theta_min 6.07
_cell_volume 1471.9(6)
_computing_cell_refinement 'CAD4 EXPRESS'
_computing_data_collection 'CAD4 EXPRESS'
_computing_data_reduction 'XCAD4 (Harms, 1993)'
_computing_molecular_graphics 'ORTEP (XTAL 3.4)'
_computing_structure_refinement 'SHELXL-93 (Sheldrick, 1993)'
_computing_structure_solution 'SHELXS-86 (Sheldrick, 1990)'
_diffrn_ambient_temperature 293(2)
_diffrn_measurement_device 'Enraf-Nonius Mach3'
_diffrn_measurement_method 'Omega-2 Theta'
_diffrn_radiation_monochromator graphite
_diffrn_radiation_source 'fine-focus sealed tube'
_diffrn_radiation_type Mo-K\a
_diffrn_radiation_wavelength 0.71073
_diffrn_reflns_av_R_equivalents 0.0717
_diffrn_reflns_av_sigmaI/netI 0.1958
_diffrn_reflns_limit_h_max 7
_diffrn_reflns_limit_h_min -7
_diffrn_reflns_limit_k_max 9
_diffrn_reflns_limit_k_min -1
_diffrn_reflns_limit_l_max 36
_diffrn_reflns_limit_l_min -2
_diffrn_reflns_number 3802
_diffrn_reflns_theta_max 25.96
_diffrn_reflns_theta_min 1.37
_diffrn_standards_decay_% 0
_diffrn_standards_interval_time 60
_diffrn_standards_number 3
_exptl_absorpt_coefficient_mu 0.918
_exptl_absorpt_correction_type none
_exptl_crystal_colour orange
_exptl_crystal_density_diffrn 1.650
_exptl_crystal_description plate
_exptl_crystal_F_000 752
_exptl_crystal_size_max 0.28
_exptl_crystal_size_mid 0.16
_exptl_crystal_size_min 0.02
_refine_diff_density_max 0.351
_refine_diff_density_min -0.382
_refine_diff_density_rms 0.091
_refine_ls_abs_structure_details 'Flack H D (1983), Acta Cryst. A39, 876-881'
_refine_ls_abs_structure_Flack 0.71(27)
_refine_ls_extinction_method none
_refine_ls_goodness_of_fit_all 0.921
_refine_ls_goodness_of_fit_obs 0.936
_refine_ls_hydrogen_treatment constr
_refine_ls_matrix_type full
_refine_ls_number_parameters 192
_refine_ls_number_reflns 2832
_refine_ls_number_restraints 0
_refine_ls_restrained_S_all 1.154
_refine_ls_restrained_S_obs 0.936
_refine_ls_R_factor_all 0.1987
_refine_ls_R_factor_obs 0.0470
_refine_ls_shift/esd_max -0.354
_refine_ls_shift/esd_mean 0.050
_refine_ls_structure_factor_coef Fsqd
_refine_ls_weighting_details 'w=1/[\s^2^(Fo^2^)+(0.0840P)^2^+0.0000P] where P=(Fo^2^+2Fc^2^)/3'
_refine_ls_weighting_scheme calc
_refine_ls_wR_factor_all 0.1998
_refine_ls_wR_factor_obs 0.1092
_reflns_number_observed 1369
_reflns_number_total 2845
_reflns_observed_criterion >2sigma(I)
_cod_data_source_file 902852hsup1.cif
_cod_data_source_block AMIII
_cod_depositor_comments
;
The following automatic conversions were performed:

'_refine_ls_weighting_scheme' value 'calc
w=1/[\s^2^(Fo^2^)+(0.0840P)^2^+0.0000P] where P=(Fo^2^+2Fc^2^)/3' was
changed to 'calc'. New tag '_refine_ls_weighting_details' was
created. The value of the new tag was set to
'w=1/[\s^2^(Fo^2^)+(0.0840P)^2^+0.0000P] where P=(Fo^2^+2Fc^2^)/3'.

Automatic conversion script
Id: cif_fix_values 3143 2015-03-26 13:38:13Z robertas 
;
_cod_original_cell_volume 1471.9(5)
_cod_original_sg_symbol_H-M 'P 2(1) 2(1) 2(1)'
_cod_database_code 7213075

loop_
_symmetry_equiv_pos_as_xyz
'x, y, z'
'-x+1/2, -y, z+1/2'
'-x, y+1/2, -z+1/2'
'x+1/2, -y+1/2, -z'

loop_
_atom_site_aniso_label
_atom_site_aniso_U_11
_atom_site_aniso_U_22
_atom_site_aniso_U_33
_atom_site_aniso_U_23
_atom_site_aniso_U_13
_atom_site_aniso_U_12
S1 0.0359(11) 0.0408(13) 0.081(2) 0.0169(12) -0.0073(11) -0.0019(10)
S2 0.0375(11) 0.0504(14) 0.094(2) 0.0293(14) -0.0129(13) -0.0093(11)
S3 0.0380(11) 0.0537(14) 0.094(2) 0.0345(14) -0.0126(12) -0.0096(11)
S4 0.0367(11) 0.0535(13) 0.072(2) 0.0271(12) -0.0133(12) -0.0091(10)
S5 0.0418(11) 0.0445(13) 0.090(2) 0.0179(13) -0.0058(13) -0.0095(10)
S6 0.0446(13) 0.086(2) 0.131(3) 0.073(2) -0.005(2) -0.0011(14)
O1 0.057(4) 0.053(4) 0.105(6) 0.024(4) -0.026(4) -0.006(3)
N1 0.062(5) 0.035(4) 0.057(5) 0.010(4) 0.010(4) 0.002(4)
C1 0.112(9) 0.049(6) 0.071(9) 0.028(5) -0.007(6) 0.009(6)
C2 0.086(7) 0.050(6) 0.088(8) 0.023(5) 0.006(6) -0.025(6)
C3 0.058(6) 0.037(5) 0.062(7) 0.002(5) -0.004(5) 0.010(5)
C4 0.039(4) 0.027(4) 0.053(6) 0.008(4) 0.005(4) -0.003(4)
C5 0.037(4) 0.044(5) 0.068(6) 0.021(5) -0.009(4) -0.018(4)
C6 0.037(4) 0.038(5) 0.047(6) -0.003(4) 0.004(4) 0.000(4)
C7 0.030(4) 0.038(4) 0.047(6) 0.013(4) -0.001(4) -0.002(3)
C8 0.040(4) 0.031(4) 0.044(5) -0.001(4) 0.013(4) 0.002(4)
C9 0.036(4) 0.049(5) 0.041(5) 0.015(4) 0.002(4) 0.002(4)
C10A 0.051(18) 0.140(34) 0.086(32) 0.093(29) 0.016(24) 0.008(19)
C10B 0.074(23) 0.061(14) 0.054(22) 0.045(16) -0.025(19) -0.040(15)
C11A 0.068(15) 0.032(12) 0.027(13) 0.010(8) -0.013(12) 0.001(12)
C11B 0.094(21) 0.040(14) 0.072(20) -0.003(12) -0.002(19) -0.012(15)

loop_
_atom_site_label
_atom_site_type_symbol
_atom_site_fract_x
_atom_site_fract_y
_atom_site_fract_z
_atom_site_U_iso_or_equiv
_atom_site_thermal_displace_type
_atom_site_occupancy
_atom_site_calc_flag
_atom_site_refinement_flags
S1 S 0.1320(3) 0.5108(3) 0.08879(9) 0.0525(6) Uani 1 d .
S2 S 0.5730(3) 0.4679(3) 0.11974(9) 0.0605(7) Uani 1 d .
S3 S 0.0066(3) 0.1552(3) 0.13761(9) 0.0618(8) Uani 1 d .
S4 S 0.4442(3) 0.1234(3) 0.17161(9) 0.0540(6) Uani 1 d .
S5 S -0.1437(3) -0.1649(3) 0.17538(10) 0.0586(7) Uani 1 d .
S6 S 0.3658(4) -0.1950(4) 0.22055(12) 0.0873(11) Uani 1 d .
O1 O 0.0107(10) 0.7901(7) 0.0435(2) 0.072(2) Uani 1 d .
N1 N 0.3000(11) 0.9555(9) 0.0395(2) 0.051(2) Uani 1 d .
C1 C 0.1761(18) 1.0814(12) 0.0141(4) 0.077(3) Uani 1 d .
H1A H 0.2171(82) 1.0785(63) -0.0171(6) 0.116 Uiso 1 calc R
H1B H 0.2026(85) 1.1924(16) 0.0262(16) 0.116 Uiso 1 calc R
H1C H 0.0276(19) 1.0556(52) 0.0167(19) 0.116 Uiso 1 calc R
C2 C 0.5225(16) 0.9927(12) 0.0469(4) 0.075(3) Uani 1 d .
H2A H 0.5620(34) 1.0907(61) 0.0296(21) 0.112 Uiso 1 calc R
H2B H 0.6067(17) 0.8974(41) 0.0376(24) 0.112 Uiso 1 calc R
H2C H 0.5462(26) 1.0146(93) 0.0783(6) 0.112 Uiso 1 calc R
C3 C 0.2016(15) 0.8124(11) 0.0515(3) 0.052(2) Uani 1 d .
C4 C 0.3136(11) 0.6742(10) 0.0766(3) 0.040(2) Uani 1 d .
C5 C 0.5106(12) 0.6510(10) 0.0894(3) 0.049(2) Uani 1 d .
H5 H 0.6149(12) 0.7303(10) 0.0824(3) 0.059 Uiso 1 calc R
C6 C 0.3145(11) 0.3847(10) 0.1190(3) 0.041(2) Uani 1 d .
C7 C 0.2628(11) 0.2414(10) 0.1398(3) 0.038(2) Uani 1 d .
C8 C 0.0692(12) -0.0258(8) 0.1683(3) 0.038(2) Uani 1 d .
C9 C 0.2673(12) -0.0400(10) 0.1844(3) 0.042(2) Uani 1 d .
C10A C -0.0465(71) -0.3045(69) 0.2226(12) 0.092(16) Uani 0.50 d P
H10A H -0.1487(71) -0.2961(69) 0.2470(12) 0.111 Uiso 0.50 calc PR
H10B H -0.0508(71) -0.4206(69) 0.2118(12) 0.111 Uiso 0.50 calc PR
C10B C -0.0318(76) -0.3278(54) 0.2030(10) 0.063(11) Uani 0.50 d P
H10C H -0.1236(76) -0.3461(54) 0.2288(10) 0.075 Uiso 0.50 calc PR
H10D H -0.0543(76) -0.4246(54) 0.1834(10) 0.075 Uiso 0.50 calc PR
C11A C 0.1301(44) -0.2809(26) 0.2389(7) 0.042(5) Uani 0.50 d P
H11A H 0.1712(44) -0.3929(26) 0.2493(7) 0.051 Uiso 0.50 calc PR
H11B H 0.0999(44) -0.2171(26) 0.2662(7) 0.051 Uiso 0.50 calc PR
C11B C 0.1600(49) -0.3493(28) 0.2189(10) 0.069(7) Uani 0.50 d P
H11C H 0.2183(49) -0.4449(28) 0.2024(10) 0.082 Uiso 0.50 calc PR
H11D H 0.1418(49) -0.3872(28) 0.2498(10) 0.082 Uiso 0.50 calc PR

loop_
_atom_type_symbol
_atom_type_description
_atom_type_scat_dispersion_real
_atom_type_scat_dispersion_imag
_atom_type_scat_source
C C 0.0033 0.0016 'International Tables Vol C Tables 4.2.6.8 and 6.1.1.4'
H H 0.0000 0.0000 'International Tables Vol C Tables 4.2.6.8 and 6.1.1.4'
N N 0.0061 0.0033 'International Tables Vol C Tables 4.2.6.8 and 6.1.1.4'
O O 0.0106 0.0060 'International Tables Vol C Tables 4.2.6.8 and 6.1.1.4'
S S 0.1246 0.1234 'International Tables Vol C Tables 4.2.6.8 and 6.1.1.4'

loop_
_geom_angle_atom_site_label_1
_geom_angle_atom_site_label_2
_geom_angle_atom_site_label_3
_geom_angle
C6 S1 C4 95.4(4)
C5 S2 C6 95.4(4)
C7 S3 C8 95.2(4)
C9 S4 C7 95.3(4)
C10B S5 C8 102.5(14)
C10B S5 C10A 18.8(24)
C8 S5 C10A 101.9(14)
C11A S6 C9 99.4(8)
C11A S6 C11B 27.2(8)
C9 S6 C11B 101.7(10)
C3 N1 C2 125.5(8)
C3 N1 C1 117.4(8)
C2 N1 C1 117.0(8)
O1 C3 N1 121.3(8)
O1 C3 C4 116.7(8)
N1 C3 C4 121.9(8)
C5 C4 C3 133.8(8)
C5 C4 S1 117.0(6)
C3 C4 S1 109.2(6)
C4 C5 S2 118.5(6)
C7 C6 S1 123.8(6)
C7 C6 S2 122.7(6)
S1 C6 S2 113.6(5)
C6 C7 S3 122.6(6)
C6 C7 S4 122.8(6)
S3 C7 S4 114.5(4)
C9 C8 S5 128.3(6)
C9 C8 S3 117.8(6)
S5 C8 S3 113.8(4)
C8 C9 S4 117.1(6)
C8 C9 S6 127.6(6)
S4 C9 S6 115.1(4)
C11A C10A S5 120.0(30)
C11B C10B S5 131.5(28)
C10A C11A S6 135.8(21)
C10B C11B S6 126.5(24)

loop_
_geom_bond_atom_site_label_1
_geom_bond_atom_site_label_2
_geom_bond_distance
S1 C6 1.764(8)
S1 C4 1.760(7)
S2 C5 1.746(8)
S2 C6 1.756(7)
S3 C7 1.752(7)
S3 C8 1.738(8)
S4 C9 1.746(8)
S4 C7 1.750(8)
S5 C10B 1.68(4)
S5 C8 1.745(7)
S5 C10A 1.88(4)
S6 C11A 1.72(3)
S6 C9 1.739(8)
S6 C11B 1.78(3)
O1 C3 1.238(10)
N1 C3 1.335(10)
N1 C2 1.449(11)
N1 C1 1.470(11)
C3 C4 1.496(11)
C4 C5 1.311(10)
C6 C7 1.327(10)
C8 C9 1.340(11)
C10A C11A 1.23(5)
C10B C11B 1.31(5)
